data_2022505
loop_
_publ_author_name
'Mason, Helen E.'
'Howard, Judith A. K.'
'Sparkes, Hazel A.'

_publ_section_title
;
 Co(NCS)~2~(abpt)~2~ and Ni(NCS)~2~(abpt)~2~ [abpt is
 4-amino-3,5-bis(pyridin-2-yl)-1,2,4-triazole]: structural
 characterization of polymorphs A and B
;
_journal_coeditor_code OC3012
_journal_issue 12
_journal_name_full 'Acta Crystallographica Section C'
_journal_page_first 777
_journal_page_last 781
_journal_paper_doi 10.1107/S2053229621010251
_journal_volume 77
_journal_year 2021
_chemical_formula_iupac '[Co (N C S)2 (C12 H10 N6)2]'
_chemical_formula_moiety 'C26 H20 Co N14 S2'
_chemical_formula_sum 'C26 H20 Co N14 S2'
_chemical_formula_weight 651.61
_chemical_name_common '[Co(abpt)2(NCS)2]'
_chemical_name_systematic
Bis[4-amino-3,5-bis(pyridin-2-yl)-1,2,4-triazole-\k^2^<i>N</i>^2^,<i>N</i>^3^]bis(thiocyanato-\k<i>N</i>)cobalt(II)
_space_group_crystal_system monoclinic
_space_group_IT_number 14
_space_group_name_Hall '-P 2yn'
_space_group_name_H-M_alt 'P 1 21/n 1'
_atom_sites_solution_hydrogens mixed
_atom_sites_solution_primary direct
_audit_creation_method
;
Olex2 1.3
(compiled 2020.02.04 svn.rd84adfe8 for OlexSys, GUI svn.r6032)
;
_cell_angle_alpha 90
_cell_angle_beta 93.419(13)
_cell_angle_gamma 90
_cell_formula_units_Z 2
_cell_length_a 8.487(5)
_cell_length_b 10.249(6)
_cell_length_c 16.539(10)
_cell_measurement_reflns_used 1789
_cell_measurement_temperature 300(2)
_cell_measurement_theta_max 23.465
_cell_measurement_theta_min 2.339
_cell_volume 1436.1(15)
_computing_cell_refinement
;
SAINT (Bruker, 2003)
;
_computing_data_collection
;
SMART (Bruker, 1999)
;
_computing_data_reduction
;
SAINT (Bruker, 2003)
;
_computing_molecular_graphics
;
OLEX2 (Dolomanov <i>et al.</i>,  2009)
;
_computing_publication_material
;
OLEX2 (Dolomanov <i>et al.</i>,  2009)
;
_computing_structure_refinement
;
SHELXL2018 (Sheldrick, 2015)
;
_computing_structure_solution
;
SHELXS (Sheldrick, 2008)
;
_diffrn_ambient_temperature 300(2)
_diffrn_detector 'CCD area detector'
_diffrn_detector_area_resol_mean 7.9
_diffrn_measured_fraction_theta_full 0.994
_diffrn_measured_fraction_theta_max 0.994
_diffrn_measurement_device 'three-circle diffractometer'
_diffrn_measurement_device_type 'Bruker SMART CCD 1K area detector'
_diffrn_measurement_method '\w scans'
_diffrn_radiation_monochromator graphite
_diffrn_radiation_probe x-ray
_diffrn_radiation_type MoK\a
_diffrn_radiation_wavelength 0.71073
_diffrn_reflns_av_R_equivalents 0.0872
_diffrn_reflns_av_unetI/netI 0.0967
_diffrn_reflns_limit_h_max 10
_diffrn_reflns_limit_h_min -9
_diffrn_reflns_limit_k_max 12
_diffrn_reflns_limit_k_min -11
_diffrn_reflns_limit_l_max 14
_diffrn_reflns_limit_l_min -19
_diffrn_reflns_number 7130
_diffrn_reflns_theta_full 25.242
_diffrn_reflns_theta_max 25.342
_diffrn_reflns_theta_min 2.339
_diffrn_source 'sealed X-ray tube'
_diffrn_source_current 35.0
_diffrn_source_power 1.75
_diffrn_source_voltage 50.0
_exptl_absorpt_coefficient_mu 0.788
_exptl_absorpt_correction_T_max 0.9211
_exptl_absorpt_correction_T_min 0.6830
_exptl_absorpt_correction_type multi-scan
_exptl_absorpt_process_details
;
(SADABS; Bruker, 2008)
;
_exptl_crystal_colour orange
_exptl_crystal_density_diffrn 1.507
_exptl_crystal_description block
_exptl_crystal_F_000 666
_exptl_crystal_size_max 0.24
_exptl_crystal_size_mid 0.16
_exptl_crystal_size_min 0.12
_refine_diff_density_max 0.361
_refine_diff_density_min -0.472
_refine_ls_extinction_method none
_refine_ls_goodness_of_fit_ref 1.024
_refine_ls_hydrogen_treatment mixed
_refine_ls_matrix_type full
_refine_ls_number_parameters 202
_refine_ls_number_reflns 2605
_refine_ls_number_restraints 0
_refine_ls_restrained_S_all 1.024
_refine_ls_R_factor_all 0.1258
_refine_ls_R_factor_gt 0.0593
_refine_ls_shift/su_max 0.000
_refine_ls_shift/su_mean 0.000
_refine_ls_structure_factor_coef Fsqd
_refine_ls_weighting_details 'w=1/[\s^2^(Fo^2^)+(0.0716P)^2^+0.6349P] where P=(Fo^2^+2Fc^2^)/3'
_refine_ls_weighting_scheme calc
_refine_ls_wR_factor_gt 0.1397
_refine_ls_wR_factor_ref 0.1660
_reflns_number_gt 1378
_reflns_number_total 2605
_reflns_threshold_expression 'I > 2\s(I)'
_cod_data_source_file oc3012sup1.cif
_cod_data_source_block Co_A_300K
_cod_original_cell_volume 1435.9(14)
_cod_database_code 2022505
_shelx_space_group_comment
;
The symmetry employed for this shelxl refinement is uniquely defined
by the following loop, which should always be used as a source of
symmetry information in preference to the above space-group names.
They are only intended as comments.
;

loop_
_space_group_symop_operation_xyz
'x, y, z'
'-x+1/2, y+1/2, -z+1/2'
'-x, -y, -z'
'x-1/2, -y-1/2, z-1/2'

loop_
_atom_site_type_symbol
_atom_site_label
_atom_site_fract_x
_atom_site_fract_y
_atom_site_fract_z
_atom_site_U_iso_or_equiv
_atom_site_adp_type
_atom_site_calc_flag
_atom_site_occupancy
_atom_site_disorder_assembly
_atom_site_disorder_group
Co Co1 0.500000 0.500000 0.500000 0.0445(4) Uani d 1 . .
S S1 0.26053(19) 0.71708(19) 0.25941(11) 0.0746(6) Uani d 1 . .
N N1 0.3930(5) 0.5697(5) 0.3897(3) 0.0568(13) Uani d 1 . .
N N2 0.7168(5) 0.5995(5) 0.4751(3) 0.0508(12) Uani d 1 . .
N N3 0.4749(5) 0.6868(4) 0.5487(3) 0.0500(12) Uani d 1 . .
N N4 0.3570(5) 0.7562(4) 0.5823(3) 0.0493(12) Uani d 1 . .
N N5 0.5682(5) 0.8814(5) 0.5806(3) 0.0501(12) Uani d 1 . .
N N6 0.6770(6) 0.9865(5) 0.5939(4) 0.0659(15) Uani d 1 . .
H H6A 0.729(8) 0.971(6) 0.644(4) 0.079 Uiso d 1 . .
H H6B 0.641(7) 1.063(6) 0.605(4) 0.079 Uiso d 1 . .
N N7 0.3926(5) 1.0926(5) 0.6491(3) 0.0598(13) Uani d 1 . .
C C1 0.3378(6) 0.6297(6) 0.3362(4) 0.0508(15) Uani d 1 . .
C C2 0.8306(6) 0.5461(6) 0.4329(4) 0.0569(16) Uani d 1 . .
H H2 0.815022 0.464032 0.409826 0.068 Uiso calc 1 . .
C C3 0.9707(6) 0.6115(7) 0.4232(4) 0.0635(18) Uani d 1 . .
H H3 1.047683 0.574782 0.392547 0.076 Uiso calc 1 . .
C C4 0.9953(6) 0.7307(7) 0.4591(4) 0.0668(18) Uani d 1 . .
H H4 1.090460 0.773923 0.453560 0.080 Uiso calc 1 . .
C C5 0.8797(6) 0.7881(6) 0.5037(4) 0.0616(17) Uani d 1 . .
H H5 0.895020 0.869013 0.528319 0.074 Uiso calc 1 . .
C C6 0.7417(6) 0.7193(6) 0.5096(3) 0.0492(14) Uani d 1 . .
C C7 0.6005(6) 0.7637(6) 0.5467(3) 0.0502(14) Uani d 1 . .
C C8 0.4133(6) 0.8721(6) 0.6019(3) 0.0488(14) Uani d 1 . .
C C9 0.3251(6) 0.9744(5) 0.6414(4) 0.0511(15) Uani d 1 . .
C C10 0.3131(7) 1.1837(6) 0.6880(4) 0.0669(18) Uani d 1 . .
H H10 0.359430 1.265472 0.694835 0.080 Uiso calc 1 . .
C C11 0.1694(7) 1.1648(6) 0.7181(4) 0.0646(18) Uani d 1 . .
H H11 0.119229 1.231076 0.745130 0.077 Uiso calc 1 . .
C C12 0.1002(7) 1.0424(6) 0.7069(4) 0.0638(17) Uani d 1 . .
H H12 0.001279 1.026239 0.726126 0.077 Uiso calc 1 . .
C C13 0.1781(7) 0.9442(6) 0.6671(4) 0.0571(15) Uani d 1 . .
H H13 0.133117 0.862298 0.658234 0.068 Uiso calc 1 . .

loop_
_atom_site_aniso_label
_atom_site_aniso_U_11
_atom_site_aniso_U_22
_atom_site_aniso_U_33
_atom_site_aniso_U_12
_atom_site_aniso_U_13
_atom_site_aniso_U_23
Co1 0.0312(5) 0.0473(6) 0.0557(7) -0.0001(5) 0.0077(4) 0.0023(6)
S1 0.0655(10) 0.0833(13) 0.0734(12) 0.0146(10) -0.0092(9) 0.0104(10)
N1 0.047(3) 0.060(3) 0.064(4) 0.004(3) 0.010(3) 0.006(3)
N2 0.031(2) 0.060(3) 0.061(3) 0.002(2) 0.008(2) 0.010(3)
N3 0.035(2) 0.057(3) 0.058(3) 0.001(2) 0.008(2) 0.004(2)
N4 0.037(2) 0.047(3) 0.064(3) -0.003(2) 0.011(2) 0.000(2)
N5 0.037(2) 0.056(3) 0.057(3) -0.007(2) 0.001(2) 0.001(3)
N6 0.054(3) 0.056(3) 0.087(4) -0.020(3) 0.005(3) -0.004(3)
N7 0.051(3) 0.058(3) 0.070(4) -0.006(3) 0.004(3) -0.007(3)
C1 0.035(3) 0.065(4) 0.054(4) 0.000(3) 0.010(3) -0.003(3)
C2 0.041(3) 0.065(4) 0.066(4) 0.010(3) 0.014(3) 0.014(3)
C3 0.041(3) 0.075(5) 0.076(5) 0.010(3) 0.017(3) 0.014(4)
C4 0.032(3) 0.081(5) 0.088(5) -0.006(3) 0.009(3) 0.014(4)
C5 0.042(3) 0.070(4) 0.073(4) -0.009(3) 0.008(3) 0.008(4)
C6 0.035(3) 0.054(4) 0.059(4) -0.002(3) -0.001(3) 0.005(3)
C7 0.041(3) 0.055(4) 0.055(4) 0.001(3) 0.003(3) 0.007(3)
C8 0.041(3) 0.055(4) 0.050(4) -0.002(3) 0.002(3) 0.008(3)
C9 0.048(3) 0.043(4) 0.061(4) -0.004(3) -0.002(3) 0.003(3)
C10 0.067(4) 0.058(4) 0.077(5) -0.009(3) 0.012(4) -0.017(4)
C11 0.063(4) 0.063(4) 0.068(5) 0.006(3) 0.012(3) -0.010(4)
C12 0.060(4) 0.071(5) 0.061(4) -0.002(3) 0.011(3) 0.012(4)
C13 0.056(4) 0.051(4) 0.065(4) -0.005(3) 0.005(3) -0.002(3)

loop_
_atom_type_symbol
_atom_type_description
_atom_type_scat_dispersion_real
_atom_type_scat_dispersion_imag
_atom_type_scat_source
C C 0.0033 0.0016 'International Tables Vol C Tables 4.2.6.8 and 6.1.1.4'
H H 0.0000 0.0000 'International Tables Vol C Tables 4.2.6.8 and 6.1.1.4'
Co Co 0.3494 0.9721 'International Tables Vol C Tables 4.2.6.8 and 6.1.1.4'
N N 0.0061 0.0033 'International Tables Vol C Tables 4.2.6.8 and 6.1.1.4'
S S 0.1246 0.1234 'International Tables Vol C Tables 4.2.6.8 and 6.1.1.4'

loop_
_geom_angle_atom_site_label_1
_geom_angle_atom_site_label_2
_geom_angle_atom_site_label_3
_geom_angle_site_symmetry_1
_geom_angle_site_symmetry_3
_geom_angle
_geom_angle_publ_flag
N1 Co1 N1 . 3_666 180.00(15) ?
N1 Co1 N2 . 3_666 89.83(17) ?
N1 Co1 N2 3_666 3_666 90.17(17) ?
N1 Co1 N2 3_666 . 89.82(17) ?
N1 Co1 N2 . . 90.18(17) ?
N2 Co1 N2 . 3_666 180.0 ?
N3 Co1 N1 . . 88.54(19) ?
N3 Co1 N1 . 3_666 91.46(19) ?
N3 Co1 N1 3_666 3_666 88.54(19) ?
N3 Co1 N1 3_666 . 91.46(19) ?
N3 Co1 N2 3_666 . 104.51(17) ?
N3 Co1 N2 . 3_666 104.51(17) ?
N3 Co1 N2 . . 75.49(17) ?
N3 Co1 N2 3_666 3_666 75.49(17) ?
N3 Co1 N3 3_666 . 180.0 ?
C1 N1 Co1 . . 167.5(5) ?
C2 N2 Co1 . . 123.6(4) ?
C2 N2 C6 . . 119.1(5) ?
C6 N2 Co1 . . 117.2(3) ?
N4 N3 Co1 . . 136.3(3) ?
C7 N3 Co1 . . 115.6(4) ?
C7 N3 N4 . . 108.0(5) ?
C8 N4 N3 . . 107.7(4) ?
C7 N5 N6 . . 125.9(4) ?
C7 N5 C8 . . 105.1(4) ?
C8 N5 N6 . . 128.9(5) ?
N5 N6 H6A . . 106(4) ?
N5 N6 H6B . . 119(4) ?
H6A N6 H6B . . 97(6) ?
C10 N7 C9 . . 116.8(5) ?
N1 C1 S1 . . 179.3(6) ?
N2 C2 H2 . . 119.5 ?
N2 C2 C3 . . 120.9(6) ?
C3 C2 H2 . . 119.5 ?
C2 C3 H3 . . 120.2 ?
C4 C3 C2 . . 119.5(6) ?
C4 C3 H3 . . 120.2 ?
C3 C4 H4 . . 119.6 ?
C3 C4 C5 . . 120.8(6) ?
C5 C4 H4 . . 119.6 ?
C4 C5 H5 . . 121.6 ?
C6 C5 C4 . . 116.8(6) ?
C6 C5 H5 . . 121.6 ?
N2 C6 C5 . . 122.9(5) ?
N2 C6 C7 . . 110.3(5) ?
C5 C6 C7 . . 126.7(6) ?
N3 C7 N5 . . 109.4(5) ?
N3 C7 C6 . . 120.6(5) ?
N5 C7 C6 . . 129.9(5) ?
N4 C8 N5 . . 109.7(5) ?
N4 C8 C9 . . 124.7(5) ?
N5 C8 C9 . . 125.6(5) ?
N7 C9 C8 . . 117.5(5) ?
N7 C9 C13 . . 124.2(5) ?
C13 C9 C8 . . 118.3(5) ?
N7 C10 H10 . . 117.7 ?
N7 C10 C11 . . 124.5(6) ?
C11 C10 H10 . . 117.7 ?
C10 C11 H11 . . 121.3 ?
C10 C11 C12 . . 117.4(6) ?
C12 C11 H11 . . 121.3 ?
C11 C12 H12 . . 119.8 ?
C13 C12 C11 . . 120.4(6) ?
C13 C12 H12 . . 119.8 ?
C9 C13 C12 . . 116.6(6) ?
C9 C13 H13 . . 121.7 ?
C12 C13 H13 . . 121.7 ?

loop_
_geom_bond_atom_site_label_1
_geom_bond_atom_site_label_2
_geom_bond_site_symmetry_2
_geom_bond_distance
_geom_bond_publ_flag
Co1 N1 . 2.113(5) ?
Co1 N1 3_666 2.113(5) ?
Co1 N2 3_666 2.164(4) ?
Co1 N2 . 2.164(4) ?
Co1 N3 3_666 2.093(5) ?
Co1 N3 . 2.093(5) ?
S1 C1 . 1.657(7) ?
N1 C1 . 1.154(7) ?
N2 C2 . 1.342(7) ?
N2 C6 . 1.365(7) ?
N3 N4 . 1.372(6) ?
N3 C7 . 1.327(6) ?
N4 C8 . 1.314(6) ?
N5 N6 . 1.427(6) ?
N5 C7 . 1.366(7) ?
N5 C8 . 1.384(6) ?
N6 H6A . 0.92(6) ?
N6 H6B . 0.86(6) ?
N7 C9 . 1.343(7) ?
N7 C10 . 1.338(7) ?
C2 H2 . 0.9300 ?
C2 C3 . 1.383(8) ?
C3 H3 . 0.9300 ?
C3 C4 . 1.368(9) ?
C4 H4 . 0.9300 ?
C4 C5 . 1.393(8) ?
C5 H5 . 0.9300 ?
C5 C6 . 1.375(7) ?
C6 C7 . 1.451(7) ?
C8 C9 . 1.464(8) ?
C9 C13 . 1.377(7) ?
C10 H10 . 0.9300 ?
C10 C11 . 1.358(8) ?
C11 H11 . 0.9300 ?
C11 C12 . 1.393(8) ?
C12 H12 . 0.9300 ?
C12 C13 . 1.391(8) ?
C13 H13 . 0.9300 ?

loop_
_geom_hbond_atom_site_label_D
_geom_hbond_atom_site_label_H
_geom_hbond_atom_site_label_A
_geom_hbond_site_symmetry_A
_geom_hbond_distance_DH
_geom_hbond_distance_HA
_geom_hbond_distance_DA
_geom_hbond_angle_DHA
_geom_hbond_publ_flag
N6 H6A S1 4_676 0.92(6) 2.72(6) 3.481(7) 140(5) yes
N6 H6B N7 . 0.86(6) 2.29(6) 2.847(7) 122(5) yes
C5 H5 N6 . 0.93 2.51 3.103(8) 122.0 yes

loop_
_geom_torsion_atom_site_label_1
_geom_torsion_atom_site_label_2
_geom_torsion_atom_site_label_3
_geom_torsion_atom_site_label_4
_geom_torsion_site_symmetry_1
_geom_torsion_site_symmetry_2
_geom_torsion_site_symmetry_3
_geom_torsion_site_symmetry_4
_geom_torsion
_geom_torsion_publ_flag
Co1 N2 C2 C3 . . . . -176.0(4) ?
Co1 N2 C6 C5 . . . . 174.9(4) ?
Co1 N2 C6 C7 . . . . -9.1(6) ?
Co1 N3 N4 C8 . . . . -179.8(4) ?
Co1 N3 C7 N5 . . . . -179.6(3) ?
Co1 N3 C7 C6 . . . . 2.4(7) ?
N2 C2 C3 C4 . . . . 1.8(9) ?
N2 C6 C7 N3 . . . . 4.5(7) ?
N2 C6 C7 N5 . . . . -173.1(5) ?
N3 N4 C8 N5 . . . . 0.8(6) ?
N3 N4 C8 C9 . . . . -178.4(5) ?
N4 N3 C7 N5 . . . . 1.7(6) ?
N4 N3 C7 C6 . . . . -176.3(4) ?
N4 C8 C9 N7 . . . . -172.5(5) ?
N4 C8 C9 C13 . . . . 6.6(9) ?
N5 C8 C9 N7 . . . . 8.4(8) ?
N5 C8 C9 C13 . . . . -172.5(5) ?
N6 N5 C7 N3 . . . . 176.0(5) ?
N6 N5 C7 C6 . . . . -6.3(9) ?
N6 N5 C8 N4 . . . . -176.8(5) ?
N6 N5 C8 C9 . . . . 2.4(9) ?
N7 C9 C13 C12 . . . . -3.2(9) ?
N7 C10 C11 C12 . . . . -0.6(10) ?
C2 N2 C6 C5 . . . . -0.6(8) ?
C2 N2 C6 C7 . . . . 175.5(4) ?
C2 C3 C4 C5 . . . . -1.4(9) ?
C3 C4 C5 C6 . . . . 0.0(9) ?
C4 C5 C6 N2 . . . . 1.0(8) ?
C4 C5 C6 C7 . . . . -174.4(5) ?
C5 C6 C7 N3 . . . . -179.6(5) ?
C5 C6 C7 N5 . . . . 2.8(10) ?
C6 N2 C2 C3 . . . . -0.8(8) ?
C7 N3 N4 C8 . . . . -1.6(6) ?
C7 N5 C8 N4 . . . . 0.3(6) ?
C7 N5 C8 C9 . . . . 179.5(5) ?
C8 N5 C7 N3 . . . . -1.2(6) ?
C8 N5 C7 C6 . . . . 176.5(5) ?
C8 C9 C13 C12 . . . . 177.7(5) ?
C9 N7 C10 C11 . . . . -1.4(9) ?
C10 N7 C9 C8 . . . . -177.6(5) ?
C10 N7 C9 C13 . . . . 3.4(9) ?
C10 C11 C12 C13 . . . . 0.7(9) ?
C11 C12 C13 C9 . . . . 1.0(9) ?

_cod_database_fobs_code 2022505
